data_7055714
loop_
_publ_author_name
'Jaoul, Arnaud'
'Clavagu\'era, Carine'
'Nocton, Gr\'egory'

_publ_section_title
;
 Electron transfer in tetramethylbiphosphinine complexes of Cp*2Yb and
 Cp*2Sm
;
_journal_issue 8
_journal_name_full 'New J. Chem.'
_journal_page_first 6643
_journal_paper_doi 10.1039/C6NJ00527F
_journal_volume 40
_journal_year 2016
_chemical_formula_sum 'C34 H46 P2 Sm'
_chemical_formula_weight 667
_chemical_name_common 'Compound 1'
_chemical_properties_physical 'Air-sensitive, Moisture-sensitive'
_space_group_IT_number 14
_symmetry_cell_setting monoclinic
_symmetry_space_group_name_Hall '-P 2ybc'
_symmetry_space_group_name_H-M 'P 1 21/c 1'
_atom_sites_solution_hydrogens geom
_atom_sites_solution_primary direct
_atom_sites_solution_secondary difmap
_audit_conform_dict_location ftp://ftp.iucr.org/pub/cif_core.dic
_audit_conform_dict_name cif_core.dic
_audit_conform_dict_version 2.4
_audit_creation_date 2013-05-02T14:14:31-00:00
_audit_creation_method 'WinGX routine CIF_UPDATE'
_audit_update_record
;
2016-02-08 deposited with the CCDC.
2016-05-25 downloaded from the CCDC.
;
_cell_angle_alpha 90
_cell_angle_beta 105.2340(10)
_cell_angle_gamma 90
_cell_formula_units_Z 4
_cell_length_a 15.3890(10)
_cell_length_b 11.0810(10)
_cell_length_c 18.8320(10)
_cell_measurement_reflns_used 7062
_cell_measurement_temperature 150(2)
_cell_measurement_theta_max 30.034
_cell_measurement_theta_min 0.998
_cell_volume 3098.5(4)
_computing_cell_refinement 'HKL Scalepack (Otwinowski & Minor 1997)'
_computing_data_collection 'Collect (Bruker AXS BV, 1997-2004)'
_computing_data_reduction 'HKL Denzo and Scalepack (Otwinowski & Minor 1997)'
_computing_structure_refinement 'SHELXL-97 (Sheldrick, 1997)'
_computing_structure_solution 'SHELXS-97 (Sheldrick, 1990)'
_diffrn_ambient_temperature 150(2)
_diffrn_detector_area_resol_mean 9
_diffrn_measured_fraction_theta_full 0.99
_diffrn_measured_fraction_theta_max 0.99
_diffrn_measurement_device '95mm CCD camera on \k-goniostat'
_diffrn_measurement_device_type KappaCCD
_diffrn_measurement_method CCD
_diffrn_orient_matrix_type 'by Bruker AXS Collect from scalepack cell'
_diffrn_orient_matrix_UB_11 0.0502897
_diffrn_orient_matrix_UB_12 -0.0207341
_diffrn_orient_matrix_UB_13 -0.0223475
_diffrn_orient_matrix_UB_21 0.0398936
_diffrn_orient_matrix_UB_22 0.0592488
_diffrn_orient_matrix_UB_23 0.0333617
_diffrn_orient_matrix_UB_31 0.0203747
_diffrn_orient_matrix_UB_32 -0.0648319
_diffrn_orient_matrix_UB_33 0.0376358
_diffrn_radiation_monochromator graphite
_diffrn_radiation_type MoK\a
_diffrn_radiation_wavelength 0.71069
_diffrn_reflns_av_R_equivalents 0.0724
_diffrn_reflns_av_unetI/netI 0.0788
_diffrn_reflns_limit_h_max 19
_diffrn_reflns_limit_h_min -18
_diffrn_reflns_limit_k_max 12
_diffrn_reflns_limit_k_min -13
_diffrn_reflns_limit_l_max 23
_diffrn_reflns_limit_l_min -22
_diffrn_reflns_number 15409
_diffrn_reflns_theta_full 26.37
_diffrn_reflns_theta_max 26.37
_diffrn_reflns_theta_min 2.24
_exptl_absorpt_coefficient_mu 2.019
_exptl_absorpt_correction_T_max 0.941
_exptl_absorpt_correction_T_min 0.865
_exptl_absorpt_correction_type multi-scan
_exptl_crystal_colour brown
_exptl_crystal_density_diffrn 1.43
_exptl_crystal_density_method 'not measured'
_exptl_crystal_description needle
_exptl_crystal_F_000 1368
_exptl_crystal_size_max 0.6
_exptl_crystal_size_mid 0.06
_exptl_crystal_size_min 0.03
_refine_diff_density_max 0.846
_refine_diff_density_min -0.806
_refine_diff_density_rms 0.169
_refine_ls_extinction_method none
_refine_ls_goodness_of_fit_ref 1.058
_refine_ls_hydrogen_treatment mixed
_refine_ls_matrix_type full
_refine_ls_number_parameters 358
_refine_ls_number_reflns 6266
_refine_ls_number_restraints 0
_refine_ls_restrained_S_all 1.058
_refine_ls_R_factor_all 0.0904
_refine_ls_R_factor_gt 0.0618
_refine_ls_shift/su_max 0.028
_refine_ls_shift/su_mean 0.001
_refine_ls_structure_factor_coef Fsqd
_refine_ls_weighting_details 'calc w=1/[\s^2^(Fo^2^)+(0.0000P)^2^+38.1653P] where P=(Fo^2^+2Fc^2^)/3'
_refine_ls_weighting_scheme calc
_refine_ls_wR_factor_gt 0.1152
_refine_ls_wR_factor_ref 0.1297
_reflns_number_gt 4773
_reflns_number_total 6266
_reflns_threshold_expression >2sigma(I)
_cod_data_source_file c6nj00527f2.cif
_cod_data_source_block 1
_cod_original_sg_symbol_H-M P21/c
_cod_database_code 7055714

loop_
_symmetry_equiv_pos_as_xyz
'x, y, z'
'-x, y+1/2, -z+1/2'
'-x, -y, -z'
'x, -y-1/2, z-1/2'

loop_
_atom_site_label
_atom_site_type_symbol
_atom_site_fract_x
_atom_site_fract_y
_atom_site_fract_z
_atom_site_U_iso_or_equiv
_atom_site_adp_type
_atom_site_occupancy
_atom_site_symmetry_multiplicity
_atom_site_calc_flag
_atom_site_refinement_flags
Sm1 Sm 0.78480(3) 0.20007(4) 0.73410(2) 0.02022(11) Uani 1 1 d .
P1 P 0.75290(14) 0.0704(2) 0.59535(11) 0.0252(4) Uani 1 1 d .
P2 P 0.62514(14) 0.26940(19) 0.61831(10) 0.0254(5) Uani 1 1 d .
C17 C 0.6618(5) 0.1407(7) 0.8066(4) 0.0242(16) Uani 1 1 d .
C19 C 0.8017(5) 0.0622(7) 0.8560(4) 0.0232(16) Uani 1 1 d .
C22 C 0.5774(6) 0.2160(9) 0.7988(5) 0.036(2) Uani 1 1 d .
H22A H 0.5303 0.1877 0.7562 0.054 Uiso 1 1 calc R
H22B H 0.5909 0.3009 0.7916 0.054 Uiso 1 1 calc R
H22C H 0.5564 0.2081 0.8434 0.054 Uiso 1 1 calc R
C27 C 0.8536(5) 0.4233(7) 0.7451(4) 0.0234(16) Uani 1 1 d .
C29 C 0.9604(5) 0.2728(7) 0.7757(4) 0.0238(17) Uani 1 1 d .
C32 C 0.7903(6) 0.5227(8) 0.7509(5) 0.037(2) Uani 1 1 d .
H32A H 0.758 0.5497 0.7015 0.055 Uiso 1 1 calc R
H32B H 0.8243 0.5903 0.7783 0.055 Uiso 1 1 calc R
H32C H 0.7469 0.4931 0.7768 0.055 Uiso 1 1 calc R
C9 C 0.4630(5) 0.3809(7) 0.5508(4) 0.0240(16) Uani 1 1 d .
C18 C 0.7424(5) 0.1574(7) 0.8625(4) 0.0209(16) Uani 1 1 d .
C4 C 0.6303(5) 0.0054(7) 0.4679(4) 0.0223(16) Uani 1 1 d .
H4 H 0.5724 0.0137 0.4347 0.027 Uiso 1 1 calc R
C5 C 0.6497(5) 0.0836(7) 0.5288(4) 0.0222(16) Uani 1 1 d .
C3 C 0.6850(5) -0.0817(7) 0.4505(4) 0.0250(17) Uani 1 1 d .
C8 C 0.4491(5) 0.2998(7) 0.4894(4) 0.0230(15) Uani 1 1 d .
C15 C 0.7570(5) -0.0104(7) 0.7954(4) 0.0235(16) Uani 1 1 d .
C16 C 0.6688(5) 0.0352(7) 0.7658(4) 0.0268(17) Uani 1 1 d .
C21 C 0.5959(5) -0.0228(8) 0.7078(4) 0.0315(19) Uani 1 1 d .
H21A H 0.6198 -0.0944 0.6889 0.047 Uiso 1 1 calc R
H21B H 0.5733 0.0344 0.6675 0.047 Uiso 1 1 calc R
H21C H 0.5466 -0.0466 0.7289 0.047 Uiso 1 1 calc R
C12 C 0.6500(6) -0.1529(8) 0.3811(4) 0.034(2) Uani 1 1 d .
H12A H 0.6957 -0.2112 0.3757 0.051 Uiso 1 1 calc R
H12B H 0.6362 -0.098 0.3388 0.051 Uiso 1 1 calc R
H12C H 0.5952 -0.1959 0.3834 0.051 Uiso 1 1 calc R
C2 C 0.7740(5) -0.1037(7) 0.4960(4) 0.0260(17) Uani 1 1 d .
C23 C 0.7526(6) 0.2454(7) 0.9244(4) 0.0302(19) Uani 1 1 d .
H23A H 0.8142 0.2414 0.9561 0.045 Uiso 1 1 calc R
H23B H 0.71 0.2253 0.9531 0.045 Uiso 1 1 calc R
H23C H 0.7404 0.3272 0.9044 0.045 Uiso 1 1 calc R
C1 C 0.8070(5) -0.0440(8) 0.5602(4) 0.0297(18) Uani 1 1 d .
H1 H 0.8653 -0.0666 0.5887 0.036 Uiso 1 1 calc R
C28 C 0.9115(5) 0.3611(7) 0.8051(4) 0.0235(16) Uani 1 1 d .
C13 C 0.3673(5) 0.3158(8) 0.4257(4) 0.034(2) Uani 1 1 d .
H13A H 0.3313 0.3835 0.4358 0.051 Uiso 1 1 calc R
H13B H 0.3311 0.2419 0.419 0.051 Uiso 1 1 calc R
H13C H 0.3862 0.3324 0.3809 0.051 Uiso 1 1 calc R
C26 C 0.8700(6) 0.3788(7) 0.6793(4) 0.0281(18) Uani 1 1 d .
C6 C 0.5904(4) 0.1787(6) 0.5390(4) 0.0178(15) Uani 1 1 d .
C33 C 0.9254(6) 0.3932(8) 0.8861(4) 0.0321(19) Uani 1 1 d .
H33A H 0.9687 0.3372 0.9166 0.048 Uiso 1 1 calc R
H33B H 0.8678 0.3873 0.8989 0.048 Uiso 1 1 calc R
H33C H 0.9484 0.4759 0.8947 0.048 Uiso 1 1 calc R
C11 C 0.8301(7) -0.2002(11) 0.4721(6) 0.038(2) Uani 1 1 d .
C25 C 0.9348(5) 0.2841(7) 0.6984(4) 0.0256(17) Uani 1 1 d .
C34 C 1.0342(5) 0.1919(9) 0.8188(5) 0.0347(19) Uani 1 1 d .
H34A H 1.0389 0.2002 0.8715 0.052 Uiso 1 1 calc R
H34B H 1.0915 0.2149 0.8091 0.052 Uiso 1 1 calc R
H34C H 1.0202 0.1079 0.8038 0.052 Uiso 1 1 calc R
C7 C 0.5093(5) 0.2085(7) 0.4865(4) 0.0247(16) Uani 1 1 d .
H7 H 0.4942 0.1595 0.4436 0.03 Uiso 1 1 calc R
C20 C 0.7957(6) -0.1252(7) 0.7714(5) 0.033(2) Uani 1 1 d .
H20A H 0.7526 -0.1589 0.7281 0.05 Uiso 1 1 calc R
H20B H 0.8073 -0.1842 0.8115 0.05 Uiso 1 1 calc R
H20C H 0.8522 -0.1063 0.759 0.05 Uiso 1 1 calc R
C14 C 0.3935(7) 0.4771(9) 0.5510(5) 0.033(2) Uani 1 1 d .
C24 C 0.8913(6) 0.0325(8) 0.9087(4) 0.034(2) Uani 1 1 d .
H24A H 0.9077 0.0962 0.9459 0.05 Uiso 1 1 calc R
H24B H 0.9374 0.0268 0.8815 0.05 Uiso 1 1 calc R
H24C H 0.8868 -0.0447 0.9328 0.05 Uiso 1 1 calc R
C10 C 0.5371(5) 0.3727(7) 0.6092(4) 0.0263(17) Uani 1 1 d .
H10 H 0.5413 0.4283 0.6484 0.032 Uiso 1 1 calc R
C30 C 0.9755(6) 0.2182(8) 0.6465(5) 0.037(2) Uani 1 1 d .
H30A H 0.9455 0.2424 0.5959 0.055 Uiso 1 1 calc R
H30B H 0.968 0.1311 0.652 0.055 Uiso 1 1 calc R
H30C H 1.0398 0.2375 0.6573 0.055 Uiso 1 1 calc R
C31 C 0.8320(6) 0.4278(8) 0.6030(4) 0.033(2) Uani 1 1 d .
H31A H 0.789 0.4924 0.6044 0.05 Uiso 1 1 calc R
H31B H 0.8012 0.363 0.5706 0.05 Uiso 1 1 calc R
H31C H 0.881 0.4599 0.5842 0.05 Uiso 1 1 calc R
H14B H 0.409(6) 0.510(8) 0.591(5) 0.03(3) Uiso 1 1 d .
H14C H 0.378(5) 0.536(7) 0.506(4) 0.03(2) Uiso 1 1 d .
H11A H 0.889(6) -0.206(9) 0.505(5) 0.04(3) Uiso 1 1 d .
H11B H 0.809(6) -0.265(9) 0.467(5) 0.04(3) Uiso 1 1 d .
H11C H 0.846(6) -0.176(8) 0.427(5) 0.05(3) Uiso 1 1 d .
H14A H 0.340(6) 0.442(8) 0.547(5) 0.03(3) Uiso 1 1 d .

loop_
_atom_site_aniso_label
_atom_site_aniso_U_11
_atom_site_aniso_U_22
_atom_site_aniso_U_33
_atom_site_aniso_U_23
_atom_site_aniso_U_13
_atom_site_aniso_U_12
Sm1 0.02109(19) 0.02103(19) 0.01820(18) -0.00053(17) 0.00455(13) -0.00170(18)
P1 0.0232(10) 0.0281(11) 0.0229(9) -0.0043(8) 0.0035(8) 0.0046(9)
P2 0.0254(11) 0.0277(12) 0.0208(9) -0.0026(8) 0.0020(8) 0.0041(9)
C17 0.025(4) 0.025(4) 0.027(4) 0.002(3) 0.014(3) -0.002(3)
C19 0.031(4) 0.016(4) 0.024(4) 0.011(3) 0.011(3) 0.002(3)
C22 0.033(5) 0.044(6) 0.035(4) 0.002(4) 0.015(4) 0.004(4)
C27 0.022(4) 0.020(4) 0.030(4) 0.000(3) 0.010(3) -0.005(3)
C29 0.015(4) 0.023(4) 0.033(4) 0.001(3) 0.006(3) -0.001(3)
C32 0.039(5) 0.031(5) 0.041(5) -0.011(4) 0.012(4) 0.001(4)
C9 0.022(4) 0.028(4) 0.022(4) 0.001(3) 0.005(3) 0.003(3)
C18 0.017(4) 0.030(4) 0.017(3) 0.003(3) 0.007(3) 0.000(3)
C4 0.024(4) 0.027(4) 0.016(3) -0.002(3) 0.005(3) 0.000(3)
C5 0.024(4) 0.021(4) 0.021(3) 0.002(3) 0.005(3) -0.001(3)
C3 0.030(4) 0.023(4) 0.023(4) 0.000(3) 0.010(3) -0.002(3)
C8 0.021(4) 0.018(4) 0.031(4) 0.001(3) 0.009(3) -0.002(3)
C15 0.024(4) 0.016(4) 0.031(4) -0.005(3) 0.010(3) -0.001(3)
C16 0.031(4) 0.028(4) 0.024(4) -0.001(3) 0.013(3) -0.006(4)
C21 0.030(5) 0.036(5) 0.028(4) -0.002(4) 0.006(3) -0.009(4)
C12 0.039(5) 0.032(5) 0.030(4) -0.003(4) 0.008(4) -0.005(4)
C2 0.026(4) 0.021(4) 0.034(4) 0.004(3) 0.014(3) 0.004(3)
C23 0.042(5) 0.028(4) 0.025(4) 0.000(3) 0.017(4) -0.005(4)
C1 0.018(4) 0.035(5) 0.035(4) -0.002(4) 0.003(3) 0.008(4)
C28 0.017(4) 0.023(4) 0.030(4) 0.002(3) 0.007(3) -0.003(3)
C13 0.027(4) 0.029(5) 0.038(4) -0.004(4) -0.006(4) 0.001(4)
C26 0.037(5) 0.024(4) 0.026(4) -0.006(3) 0.012(3) -0.010(4)
C6 0.012(3) 0.017(4) 0.024(3) 0.002(3) 0.004(3) 0.003(3)
C33 0.036(5) 0.032(5) 0.029(4) -0.010(4) 0.010(4) -0.015(4)
C11 0.031(5) 0.043(6) 0.044(5) -0.005(5) 0.014(4) 0.013(5)
C25 0.024(4) 0.024(4) 0.031(4) -0.003(3) 0.010(3) 0.001(3)
C34 0.018(4) 0.040(5) 0.043(5) 0.004(4) 0.002(3) 0.000(4)
C7 0.030(4) 0.025(4) 0.020(3) -0.007(3) 0.008(3) -0.007(4)
C20 0.048(6) 0.019(4) 0.034(4) -0.010(4) 0.012(4) 0.009(4)
C14 0.034(5) 0.030(5) 0.034(5) 0.005(4) 0.009(4) 0.005(4)
C24 0.035(5) 0.031(5) 0.031(4) 0.009(4) 0.002(4) -0.001(4)
C10 0.030(4) 0.023(4) 0.026(4) 0.002(3) 0.008(3) 0.002(3)
C30 0.032(5) 0.038(5) 0.046(5) -0.009(4) 0.020(4) -0.004(4)
C31 0.037(5) 0.043(5) 0.019(4) 0.005(4) 0.004(3) -0.006(4)

loop_
_atom_type_symbol
_atom_type_description
_atom_type_scat_dispersion_real
_atom_type_scat_dispersion_imag
_atom_type_scat_source
C C 0.0033 0.0016 'International Tables Vol C Tables 4.2.6.8 and 6.1.1.4'
H H 0 0 'International Tables Vol C Tables 4.2.6.8 and 6.1.1.4'
P P 0.1023 0.0942 'International Tables Vol C Tables 4.2.6.8 and 6.1.1.4'
Sm Sm -0.1638 3.4418 'International Tables Vol C Tables 4.2.6.8 and 6.1.1.4'

loop_
_geom_angle_atom_site_label_1
_geom_angle_atom_site_label_2
_geom_angle_atom_site_label_3
_geom_angle
C27 Sm1 C15 150.8(2)
C27 Sm1 C17 120.2(2)
C15 Sm1 C17 50.0(2)
C27 Sm1 C18 106.0(2)
C15 Sm1 C18 50.3(2)
C17 Sm1 C18 30.3(2)
C27 Sm1 C19 120.4(2)
C15 Sm1 C19 30.4(2)
C17 Sm1 C19 50.0(2)
C18 Sm1 C19 30.4(2)
C27 Sm1 C28 30.5(2)
C15 Sm1 C28 122.2(2)
C17 Sm1 C28 114.8(2)
C18 Sm1 C28 89.2(2)
C19 Sm1 C28 93.2(2)
C27 Sm1 C26 30.4(2)
C15 Sm1 C26 160.2(2)
C17 Sm1 C26 147.5(2)
C18 Sm1 C26 135.9(2)
C19 Sm1 C26 141.4(2)
C28 Sm1 C26 49.9(2)
C27 Sm1 C16 150.5(2)
C15 Sm1 C16 30.4(2)
C17 Sm1 C16 30.3(2)
C18 Sm1 C16 50.4(2)
C19 Sm1 C16 50.2(2)
C28 Sm1 C16 139.2(2)
C26 Sm1 C16 167.9(2)
C27 Sm1 C29 50.5(2)
C15 Sm1 C29 113.0(2)
C17 Sm1 C29 134.6(2)
C18 Sm1 C29 104.3(2)
C19 Sm1 C29 93.2(2)
C28 Sm1 C29 30.4(2)
C26 Sm1 C29 49.9(2)
C16 Sm1 C29 142.2(2)
C27 Sm1 C25 50.3(2)
C15 Sm1 C25 129.9(2)
C17 Sm1 C25 163.9(2)
C18 Sm1 C25 134.2(2)
C19 Sm1 C25 120.0(2)
C28 Sm1 C25 49.8(2)
C26 Sm1 C25 30.3(2)
C16 Sm1 C25 157.8(2)
C29 Sm1 C25 29.9(2)
C27 Sm1 P1 119.74(16)
C15 Sm1 P1 87.07(16)
C17 Sm1 P1 111.09(17)
C18 Sm1 P1 133.85(17)
C19 Sm1 P1 115.97(17)
C28 Sm1 P1 134.07(16)
C26 Sm1 P1 90.20(16)
C16 Sm1 P1 84.27(16)
C29 Sm1 P1 108.94(16)
C25 Sm1 P1 84.36(16)
C27 Sm1 P2 93.03(17)
C15 Sm1 P2 110.55(17)
C17 Sm1 P2 82.96(17)
C18 Sm1 P2 111.04(16)
C19 Sm1 P2 130.81(17)
C28 Sm1 P2 123.16(17)
C26 Sm1 P2 85.43(18)
C16 Sm1 P2 82.50(18)
C29 Sm1 P2 135.27(16)
C25 Sm1 P2 109.00(17)
P1 Sm1 P2 63.25(6)
C1 P1 C5 102.9(4)
C1 P1 Sm1 135.8(3)
C5 P1 Sm1 120.6(3)
C10 P2 C6 103.6(3)
C10 P2 Sm1 136.3(3)
C6 P2 Sm1 119.3(2)
C18 C17 C16 109.6(7)
C18 C17 C22 124.2(7)
C16 C17 C22 125.8(7)
C18 C17 Sm1 75.5(4)
C16 C17 Sm1 76.3(4)
C22 C17 Sm1 121.0(5)
C15 C19 C18 107.7(7)
C15 C19 C24 124.9(7)
C18 C19 C24 127.0(7)
C15 C19 Sm1 73.8(4)
C18 C19 Sm1 74.6(4)
C24 C19 Sm1 123.2(5)
C17 C22 H22A 109.5
C17 C22 H22B 109.5
H22A C22 H22B 109.5
C17 C22 H22C 109.5
H22A C22 H22C 109.5
H22B C22 H22C 109.5
C28 C27 C26 107.9(7)
C28 C27 C32 125.8(7)
C26 C27 C32 126.2(7)
C28 C27 Sm1 76.4(4)
C26 C27 Sm1 76.6(4)
C32 C27 Sm1 115.7(5)
C25 C29 C28 107.8(7)
C25 C29 C34 125.1(7)
C28 C29 C34 126.7(7)
C25 C29 Sm1 75.1(4)
C28 C29 Sm1 74.4(4)
C34 C29 Sm1 121.9(5)
C27 C32 H32A 109.5
C27 C32 H32B 109.5
H32A C32 H32B 109.5
C27 C32 H32C 109.5
H32A C32 H32C 109.5
H32B C32 H32C 109.5
C10 C9 C8 121.6(7)
C10 C9 C14 119.2(7)
C8 C9 C14 119.2(7)
C17 C18 C19 107.3(7)
C17 C18 C23 123.9(7)
C19 C18 C23 127.8(7)
C17 C18 Sm1 74.2(4)
C19 C18 Sm1 75.0(4)
C23 C18 Sm1 125.5(5)
C3 C4 C5 128.0(7)
C3 C4 H4 116
C5 C4 H4 116
C4 C5 C6 123.7(7)
C4 C5 P1 119.3(6)
C6 C5 P1 117.0(5)
C4 C3 C2 121.7(7)
C4 C3 C12 118.3(7)
C2 C3 C12 120.0(7)
C7 C8 C9 122.0(7)
C7 C8 C13 118.9(7)
C9 C8 C13 119.0(7)
C16 C15 C19 109.0(7)
C16 C15 C20 126.1(7)
C19 C15 C20 124.6(7)
C16 C15 Sm1 76.4(4)
C19 C15 Sm1 75.8(4)
C20 C15 Sm1 118.6(5)
C15 C16 C17 106.4(7)
C15 C16 C21 126.3(7)
C17 C16 C21 127.1(8)
C15 C16 Sm1 73.2(4)
C17 C16 Sm1 73.4(4)
C21 C16 Sm1 122.6(5)
C16 C21 H21A 109.5
C16 C21 H21B 109.5
H21A C21 H21B 109.5
C16 C21 H21C 109.5
H21A C21 H21C 109.5
H21B C21 H21C 109.5
C3 C12 H12A 109.5
C3 C12 H12B 109.5
H12A C12 H12B 109.5
C3 C12 H12C 109.5
H12A C12 H12C 109.5
H12B C12 H12C 109.5
C1 C2 C3 121.8(7)
C1 C2 C11 120.0(8)
C3 C2 C11 118.2(8)
C18 C23 H23A 109.5
C18 C23 H23B 109.5
H23A C23 H23B 109.5
C18 C23 H23C 109.5
H23A C23 H23C 109.5
H23B C23 H23C 109.5
C2 C1 P1 126.2(6)
C2 C1 H1 116.9
P1 C1 H1 116.9
C27 C28 C29 108.0(6)
C27 C28 C33 125.1(7)
C29 C28 C33 126.6(7)
C27 C28 Sm1 73.1(4)
C29 C28 Sm1 75.1(4)
C33 C28 Sm1 122.6(5)
C8 C13 H13A 109.5
C8 C13 H13B 109.5
H13A C13 H13B 109.5
C8 C13 H13C 109.5
H13A C13 H13C 109.5
H13B C13 H13C 109.5
C27 C26 C25 108.0(7)
C27 C26 C31 126.6(8)
C25 C26 C31 125.2(7)
C27 C26 Sm1 73.1(4)
C25 C26 Sm1 75.2(4)
C31 C26 Sm1 121.3(5)
C7 C6 C5 123.6(6)
C7 C6 P2 118.4(5)
C5 C6 P2 117.9(5)
C28 C33 H33A 109.5
C28 C33 H33B 109.5
H33A C33 H33B 109.5
C28 C33 H33C 109.5
H33A C33 H33C 109.5
H33B C33 H33C 109.5
C2 C11 H11A 112(6)
C2 C11 H11B 116(7)
H11A C11 H11B 109(9)
C2 C11 H11C 111(6)
H11A C11 H11C 100(7)
H11B C11 H11C 109(9)
C29 C25 C26 108.2(6)
C29 C25 C30 125.8(7)
C26 C25 C30 125.7(7)
C29 C25 Sm1 75.0(4)
C26 C25 Sm1 74.5(4)
C30 C25 Sm1 121.6(5)
C29 C34 H34A 109.5
C29 C34 H34B 109.5
H34A C34 H34B 109.5
C29 C34 H34C 109.5
H34A C34 H34C 109.5
H34B C34 H34C 109.5
C8 C7 C6 128.5(7)
C8 C7 H7 115.8
C6 C7 H7 115.8
C15 C20 H20A 109.5
C15 C20 H20B 109.5
H20A C20 H20B 109.5
C15 C20 H20C 109.5
H20A C20 H20C 109.5
H20B C20 H20C 109.5
C9 C14 H14B 107(6)
C9 C14 H14C 117(4)
H14B C14 H14C 114(8)
C9 C14 H14A 109(6)
H14B C14 H14A 108(8)
H14C C14 H14A 101(7)
C19 C24 H24A 109.5
C19 C24 H24B 109.5
H24A C24 H24B 109.5
C19 C24 H24C 109.5
H24A C24 H24C 109.5
H24B C24 H24C 109.5
C9 C10 P2 125.8(6)
C9 C10 H10 117.1
P2 C10 H10 117.1
C25 C30 H30A 109.5
C25 C30 H30B 109.5
H30A C30 H30B 109.5
C25 C30 H30C 109.5
H30A C30 H30C 109.5
H30B C30 H30C 109.5
C26 C31 H31A 109.5
C26 C31 H31B 109.5
H31A C31 H31B 109.5
C26 C31 H31C 109.5
H31A C31 H31C 109.5
H31B C31 H31C 109.5

loop_
_geom_bond_atom_site_label_1
_geom_bond_atom_site_label_2
_geom_bond_distance
Sm1 C27 2.678(7)
Sm1 C15 2.686(8)
Sm1 C17 2.690(7)
Sm1 C18 2.706(7)
Sm1 C19 2.712(7)
Sm1 C28 2.721(8)
Sm1 C26 2.723(8)
Sm1 C16 2.727(8)
Sm1 C29 2.730(7)
Sm1 C25 2.732(7)
Sm1 P1 2.909(2)
Sm1 P2 2.927(2)
P1 C1 1.740(8)
P1 C5 1.752(8)
P2 C10 1.747(8)
P2 C6 1.763(7)
C17 C18 1.412(10)
C17 C16 1.418(11)
C17 C22 1.518(11)
C19 C15 1.417(10)
C19 C18 1.421(10)
C19 C24 1.508(11)
C22 H22A 0.98
C22 H22B 0.98
C22 H22C 0.98
C27 C28 1.420(10)
C27 C26 1.416(10)
C27 C32 1.493(11)
C29 C25 1.410(10)
C29 C28 1.431(10)
C29 C34 1.506(10)
C32 H32A 0.98
C32 H32B 0.98
C32 H32C 0.98
C9 C10 1.363(10)
C9 C8 1.435(10)
C9 C14 1.511(11)
C18 C23 1.496(10)
C4 C3 1.376(10)
C4 C5 1.406(10)
C4 H4 0.95
C5 C6 1.439(10)
C3 C2 1.432(11)
C3 C12 1.500(10)
C8 C7 1.382(11)
C8 C13 1.504(10)
C15 C16 1.418(11)
C15 C20 1.523(10)
C16 C21 1.490(11)
C21 H21A 0.98
C21 H21B 0.98
C21 H21C 0.98
C12 H12A 0.98
C12 H12B 0.98
C12 H12C 0.98
C2 C1 1.355(11)
C2 C11 1.515(12)
C23 H23A 0.98
C23 H23B 0.98
C23 H23C 0.98
C1 H1 0.95
C28 C33 1.526(10)
C13 H13A 0.98
C13 H13B 0.98
C13 H13C 0.98
C26 C25 1.427(11)
C26 C31 1.503(10)
C6 C7 1.412(10)
C33 H33A 0.98
C33 H33B 0.98
C33 H33C 0.98
C11 H11A 0.95(9)
C11 H11B 0.78(10)
C11 H11C 0.98(9)
C25 C30 1.485(10)
C34 H34A 0.98
C34 H34B 0.98
C34 H34C 0.98
C7 H7 0.95
C20 H20A 0.98
C20 H20B 0.98
C20 H20C 0.98
C14 H14B 0.82(9)
C14 H14C 1.05(8)
C14 H14A 0.89(9)
C24 H24A 0.98
C24 H24B 0.98
C24 H24C 0.98
C10 H10 0.95
C30 H30A 0.98
C30 H30B 0.98
C30 H30C 0.98
C31 H31A 0.98
C31 H31B 0.98
C31 H31C 0.98

loop_
_geom_torsion_atom_site_label_1
_geom_torsion_atom_site_label_2
_geom_torsion_atom_site_label_3
_geom_torsion_atom_site_label_4
_geom_torsion
C27 Sm1 P1 C1 102.1(5)
C15 Sm1 P1 C1 -65.8(5)
C17 Sm1 P1 C1 -110.5(5)
C18 Sm1 P1 C1 -86.4(5)
C19 Sm1 P1 C1 -55.9(5)
C28 Sm1 P1 C1 68.0(5)
C26 Sm1 P1 C1 94.7(5)
C16 Sm1 P1 C1 -96.1(5)
C29 Sm1 P1 C1 47.5(5)
C25 Sm1 P1 C1 64.8(5)
P2 Sm1 P1 C1 179.4(4)
C27 Sm1 P1 C5 -89.4(4)
C15 Sm1 P1 C5 102.7(3)
C17 Sm1 P1 C5 58.0(4)
C18 Sm1 P1 C5 82.2(4)
C19 Sm1 P1 C5 112.6(3)
C28 Sm1 P1 C5 -123.4(4)
C26 Sm1 P1 C5 -96.8(4)
C16 Sm1 P1 C5 72.4(3)
C29 Sm1 P1 C5 -144.0(3)
C25 Sm1 P1 C5 -126.6(3)
P2 Sm1 P1 C5 -12.1(3)
C27 Sm1 P2 C10 -59.0(4)
C15 Sm1 P2 C10 103.5(4)
C17 Sm1 P2 C10 61.1(4)
C18 Sm1 P2 C10 49.4(4)
C19 Sm1 P2 C10 76.7(4)
C28 Sm1 P2 C10 -54.1(4)
C26 Sm1 P2 C10 -88.5(4)
C16 Sm1 P2 C10 91.7(4)
C29 Sm1 P2 C10 -90.6(4)
C25 Sm1 P2 C10 -107.9(4)
P1 Sm1 P2 C10 179.0(4)
C27 Sm1 P2 C6 132.9(3)
C15 Sm1 P2 C6 -64.6(3)
C17 Sm1 P2 C6 -107.0(3)
C18 Sm1 P2 C6 -118.7(3)
C19 Sm1 P2 C6 -91.4(3)
C28 Sm1 P2 C6 137.8(3)
C26 Sm1 P2 C6 103.4(3)
C16 Sm1 P2 C6 -76.5(3)
C29 Sm1 P2 C6 101.3(4)
C25 Sm1 P2 C6 84.0(3)
P1 Sm1 P2 C6 10.9(3)
C27 Sm1 C17 C18 -68.6(5)
C15 Sm1 C17 C18 77.5(5)
C19 Sm1 C17 C18 37.4(4)
C28 Sm1 C17 C18 -34.7(5)
C26 Sm1 C17 C18 -88.1(6)
C16 Sm1 C17 C18 114.8(7)
C29 Sm1 C17 C18 -6.0(6)
C25 Sm1 C17 C18 -19.0(11)
P1 Sm1 C17 C18 144.2(4)
P2 Sm1 C17 C18 -158.1(5)
C27 Sm1 C17 C16 176.6(4)
C15 Sm1 C17 C16 -37.3(4)
C18 Sm1 C17 C16 -114.8(7)
C19 Sm1 C17 C16 -77.4(5)
C28 Sm1 C17 C16 -149.5(4)
C26 Sm1 C17 C16 157.1(5)
C29 Sm1 C17 C16 -120.8(5)
C25 Sm1 C17 C16 -133.8(8)
P1 Sm1 C17 C16 29.4(5)
P2 Sm1 C17 C16 87.2(4)
C27 Sm1 C17 C22 52.8(7)
C15 Sm1 C17 C22 -161.1(7)
C18 Sm1 C17 C22 121.4(8)
C19 Sm1 C17 C22 158.8(7)
C28 Sm1 C17 C22 86.7(6)
C26 Sm1 C17 C22 33.3(8)
C16 Sm1 C17 C22 -123.8(8)
C29 Sm1 C17 C22 115.4(6)
C25 Sm1 C17 C22 102.4(10)
P1 Sm1 C17 C22 -94.4(6)
P2 Sm1 C17 C22 -36.6(6)
C27 Sm1 C19 C15 -177.6(4)
C17 Sm1 C19 C15 76.8(5)
C18 Sm1 C19 C15 114.1(7)
C28 Sm1 C19 C15 -163.1(4)
C26 Sm1 C19 C15 -147.8(4)
C16 Sm1 C19 C15 36.9(4)
C29 Sm1 C19 C15 -132.6(4)
C25 Sm1 C19 C15 -118.7(4)
P1 Sm1 C19 C15 -19.7(5)
P2 Sm1 C19 C15 56.4(5)
C27 Sm1 C19 C18 68.3(5)
C15 Sm1 C19 C18 -114.1(7)
C17 Sm1 C19 C18 -37.3(4)
C28 Sm1 C19 C18 82.8(5)
C26 Sm1 C19 C18 98.1(5)
C16 Sm1 C19 C18 -77.2(5)
C29 Sm1 C19 C18 113.3(5)
C25 Sm1 C19 C18 127.2(4)
P1 Sm1 C19 C18 -133.8(4)
P2 Sm1 C19 C18 -57.7(5)
C27 Sm1 C19 C24 -56.2(7)
C15 Sm1 C19 C24 121.4(8)
C17 Sm1 C19 C24 -161.8(7)
C18 Sm1 C19 C24 -124.5(8)
C28 Sm1 C19 C24 -41.6(6)
C26 Sm1 C19 C24 -26.3(8)
C16 Sm1 C19 C24 158.4(7)
C29 Sm1 C19 C24 -11.1(6)
C25 Sm1 C19 C24 2.8(7)
P1 Sm1 C19 C24 101.7(6)
P2 Sm1 C19 C24 177.8(5)
C15 Sm1 C27 C28 27.1(7)
C17 Sm1 C27 C28 88.2(5)
C18 Sm1 C27 C28 58.9(5)
C19 Sm1 C27 C28 29.6(5)
C26 Sm1 C27 C28 -112.6(7)
C16 Sm1 C27 C28 91.7(6)
C29 Sm1 C27 C28 -36.7(4)
C25 Sm1 C27 C28 -75.9(5)
P1 Sm1 C27 C28 -127.5(4)
P2 Sm1 C27 C28 171.8(4)
C15 Sm1 C27 C26 139.7(5)
C17 Sm1 C27 C26 -159.3(5)
C18 Sm1 C27 C26 171.5(5)
C19 Sm1 C27 C26 142.2(5)
C28 Sm1 C27 C26 112.6(7)
C16 Sm1 C27 C26 -155.7(5)
C29 Sm1 C27 C26 75.8(5)
C25 Sm1 C27 C26 36.7(4)
P1 Sm1 C27 C26 -14.9(5)
P2 Sm1 C27 C26 -75.6(5)
C15 Sm1 C27 C32 -96.4(7)
C17 Sm1 C27 C32 -35.3(6)
C18 Sm1 C27 C32 -64.6(6)
C19 Sm1 C27 C32 -93.9(6)
C28 Sm1 C27 C32 -123.5(8)
C26 Sm1 C27 C32 124.0(8)
C16 Sm1 C27 C32 -31.8(8)
C29 Sm1 C27 C32 -160.2(7)
C25 Sm1 C27 C32 160.6(7)
P1 Sm1 C27 C32 109.1(5)
P2 Sm1 C27 C32 48.3(6)
C27 Sm1 C29 C25 -76.9(5)
C15 Sm1 C29 C25 131.4(4)
C17 Sm1 C29 C25 -172.9(4)
C18 Sm1 C29 C25 -176.0(4)
C19 Sm1 C29 C25 155.3(5)
C28 Sm1 C29 C25 -113.7(6)
C26 Sm1 C29 C25 -37.0(4)
C16 Sm1 C29 C25 142.1(5)
P1 Sm1 C29 C25 36.5(5)
P2 Sm1 C29 C25 -34.3(5)
C27 Sm1 C29 C28 36.8(4)
C15 Sm1 C29 C28 -114.9(4)
C17 Sm1 C29 C28 -59.1(5)
C18 Sm1 C29 C28 -62.3(5)
C19 Sm1 C29 C28 -91.0(4)
C26 Sm1 C29 C28 76.7(5)
C16 Sm1 C29 C28 -104.2(5)
C25 Sm1 C29 C28 113.7(6)
P1 Sm1 C29 C28 150.2(4)
P2 Sm1 C29 C28 79.4(5)
C27 Sm1 C29 C34 160.7(7)
C15 Sm1 C29 C34 9.0(7)
C17 Sm1 C29 C34 64.7(7)
C18 Sm1 C29 C34 61.6(6)
C19 Sm1 C29 C34 32.9(6)
C28 Sm1 C29 C34 123.9(8)
C26 Sm1 C29 C34 -159.4(7)
C16 Sm1 C29 C34 19.7(8)
C25 Sm1 C29 C34 -122.4(8)
P1 Sm1 C29 C34 -85.9(6)
P2 Sm1 C29 C34 -156.7(5)
C16 C17 C18 C19 1.1(8)
C22 C17 C18 C19 173.9(7)
Sm1 C17 C18 C19 -68.3(5)
C16 C17 C18 C23 -168.1(7)
C22 C17 C18 C23 4.7(12)
Sm1 C17 C18 C23 122.5(7)
C16 C17 C18 Sm1 69.4(5)
C22 C17 C18 Sm1 -117.8(7)
C15 C19 C18 C17 0.9(8)
C24 C19 C18 C17 -172.0(7)
Sm1 C19 C18 C17 67.8(5)
C15 C19 C18 C23 169.5(7)
C24 C19 C18 C23 -3.4(12)
Sm1 C19 C18 C23 -123.6(8)
C15 C19 C18 Sm1 -66.9(5)
C24 C19 C18 Sm1 120.2(7)
C27 Sm1 C18 C17 123.2(5)
C15 Sm1 C18 C17 -76.3(5)
C19 Sm1 C18 C17 -113.3(7)
C28 Sm1 C18 C17 148.9(5)
C26 Sm1 C18 C17 129.4(5)
C16 Sm1 C18 C17 -36.5(4)
C29 Sm1 C18 C17 175.6(4)
C25 Sm1 C18 C17 172.8(4)
P1 Sm1 C18 C17 -49.2(5)
P2 Sm1 C18 C17 23.4(5)
C27 Sm1 C18 C19 -123.6(5)
C15 Sm1 C18 C19 36.9(4)
C17 Sm1 C18 C19 113.3(7)
C28 Sm1 C18 C19 -97.8(5)
C26 Sm1 C18 C19 -117.4(5)
C16 Sm1 C18 C19 76.7(5)
C29 Sm1 C18 C19 -71.2(5)
C25 Sm1 C18 C19 -73.9(5)
P1 Sm1 C18 C19 64.1(5)
P2 Sm1 C18 C19 136.7(4)
C27 Sm1 C18 C23 2.4(7)
C15 Sm1 C18 C23 162.9(7)
C17 Sm1 C18 C23 -120.7(8)
C19 Sm1 C18 C23 126.0(8)
C28 Sm1 C18 C23 28.2(6)
C26 Sm1 C18 C23 8.6(8)
C16 Sm1 C18 C23 -157.3(7)
C29 Sm1 C18 C23 54.8(6)
C25 Sm1 C18 C23 52.1(7)
P1 Sm1 C18 C23 -169.9(5)
P2 Sm1 C18 C23 -97.3(6)
C3 C4 C5 C6 174.7(7)
C3 C4 C5 P1 -2.9(11)
C1 P1 C5 C4 2.3(7)
Sm1 P1 C5 C4 -169.5(5)
C1 P1 C5 C6 -175.5(6)
Sm1 P1 C5 C6 12.7(7)
C5 C4 C3 C2 0.1(13)
C5 C4 C3 C12 -178.7(7)
C10 C9 C8 C7 0.8(12)
C14 C9 C8 C7 -178.8(7)
C10 C9 C8 C13 -178.2(7)
C14 C9 C8 C13 2.1(11)
C18 C19 C15 C16 -2.5(8)
C24 C19 C15 C16 170.6(7)
Sm1 C19 C15 C16 -69.9(5)
C18 C19 C15 C20 -177.4(7)
C24 C19 C15 C20 -4.4(12)
Sm1 C19 C15 C20 115.1(7)
C18 C19 C15 Sm1 67.4(5)
C24 C19 C15 Sm1 -119.5(7)
C27 Sm1 C15 C16 118.3(5)
C17 Sm1 C15 C16 37.2(4)
C18 Sm1 C15 C16 77.1(5)
C19 Sm1 C15 C16 114.0(6)
C28 Sm1 C15 C16 134.1(4)
C26 Sm1 C15 C16 -166.0(6)
C29 Sm1 C15 C16 167.0(4)
C25 Sm1 C15 C16 -163.8(4)
P1 Sm1 C15 C16 -83.7(4)
P2 Sm1 C15 C16 -23.7(5)
C27 Sm1 C15 C19 4.2(7)
C17 Sm1 C15 C19 -76.8(5)
C18 Sm1 C15 C19 -36.9(4)
C28 Sm1 C15 C19 20.1(5)
C26 Sm1 C15 C19 79.9(8)
C16 Sm1 C15 C19 -114.0(6)
C29 Sm1 C15 C19 53.0(5)
C25 Sm1 C15 C19 82.2(5)
P1 Sm1 C15 C19 162.3(4)
P2 Sm1 C15 C19 -137.7(4)
C27 Sm1 C15 C20 -117.7(6)
C17 Sm1 C15 C20 161.2(7)
C18 Sm1 C15 C20 -158.9(7)
C19 Sm1 C15 C20 -122.0(8)
C28 Sm1 C15 C20 -101.9(6)
C26 Sm1 C15 C20 -42.1(10)
C16 Sm1 C15 C20 124.0(8)
C29 Sm1 C15 C20 -69.0(6)
C25 Sm1 C15 C20 -39.8(7)
P1 Sm1 C15 C20 40.3(6)
P2 Sm1 C15 C20 100.3(6)
C19 C15 C16 C17 3.1(8)
C20 C15 C16 C17 177.9(7)
Sm1 C15 C16 C17 -66.4(5)
C19 C15 C16 C21 -172.0(7)
C20 C15 C16 C21 2.8(13)
Sm1 C15 C16 C21 118.5(7)
C19 C15 C16 Sm1 69.5(5)
C20 C15 C16 Sm1 -115.7(8)
C18 C17 C16 C15 -2.6(8)
C22 C17 C16 C15 -175.2(7)
Sm1 C17 C16 C15 66.3(5)
C18 C17 C16 C21 172.5(7)
C22 C17 C16 C21 -0.1(12)
Sm1 C17 C16 C21 -118.6(8)
C18 C17 C16 Sm1 -68.9(5)
C22 C17 C16 Sm1 118.5(7)
C27 Sm1 C16 C15 -119.5(6)
C17 Sm1 C16 C15 -113.4(6)
C18 Sm1 C16 C15 -76.9(5)
C19 Sm1 C16 C15 -37.0(4)
C28 Sm1 C16 C15 -68.5(6)
C26 Sm1 C16 C15 157.1(10)
C29 Sm1 C16 C15 -19.8(6)
C25 Sm1 C16 C15 34.5(8)
P1 Sm1 C16 C15 94.0(4)
P2 Sm1 C16 C15 157.7(4)
C27 Sm1 C16 C17 -6.0(8)
C15 Sm1 C16 C17 113.4(6)
C18 Sm1 C16 C17 36.5(4)
C19 Sm1 C16 C17 76.4(5)
C28 Sm1 C16 C17 44.9(6)
C26 Sm1 C16 C17 -89.5(12)
C29 Sm1 C16 C17 93.7(6)
C25 Sm1 C16 C17 148.0(6)
P1 Sm1 C16 C17 -152.6(5)
P2 Sm1 C16 C17 -88.9(4)
C27 Sm1 C16 C21 117.7(7)
C15 Sm1 C16 C21 -122.8(9)
C17 Sm1 C16 C21 123.8(9)
C18 Sm1 C16 C21 160.3(8)
C19 Sm1 C16 C21 -159.8(8)
C28 Sm1 C16 C21 168.7(6)
C26 Sm1 C16 C21 34.3(15)
C29 Sm1 C16 C21 -142.6(6)
C25 Sm1 C16 C21 -88.3(9)
P1 Sm1 C16 C21 -28.8(6)
P2 Sm1 C16 C21 34.9(6)
C4 C3 C2 C1 3.2(12)
C12 C3 C2 C1 -178.0(8)
C4 C3 C2 C11 -179.2(8)
C12 C3 C2 C11 -0.4(12)
C3 C2 C1 P1 -3.4(12)
C11 C2 C1 P1 179.0(7)
C5 P1 C1 C2 0.7(9)
Sm1 P1 C1 C2 170.5(6)
C26 C27 C28 C29 -3.1(9)
C32 C27 C28 C29 179.7(7)
Sm1 C27 C28 C29 67.6(5)
C26 C27 C28 C33 171.0(7)
C32 C27 C28 C33 -6.2(12)
Sm1 C27 C28 C33 -118.3(7)
C26 C27 C28 Sm1 -70.8(5)
C32 C27 C28 Sm1 112.1(8)
C25 C29 C28 C27 2.1(8)
C34 C29 C28 C27 175.3(7)
Sm1 C29 C28 C27 -66.3(5)
C25 C29 C28 C33 -171.9(7)
C34 C29 C28 C33 1.3(12)
Sm1 C29 C28 C33 119.8(7)
C25 C29 C28 Sm1 68.3(5)
C34 C29 C28 Sm1 -118.5(8)
C15 Sm1 C28 C27 -164.8(4)
C17 Sm1 C28 C27 -107.9(4)
C18 Sm1 C28 C27 -124.6(4)
C19 Sm1 C28 C27 -154.8(4)
C26 Sm1 C28 C27 37.7(4)
C16 Sm1 C28 C27 -131.0(5)
C29 Sm1 C28 C27 114.5(6)
C25 Sm1 C28 C27 77.7(5)
P1 Sm1 C28 C27 73.6(5)
P2 Sm1 C28 C27 -9.8(5)
C27 Sm1 C28 C29 -114.5(6)
C15 Sm1 C28 C29 80.7(5)
C17 Sm1 C28 C29 137.6(4)
C18 Sm1 C28 C29 120.9(4)
C19 Sm1 C28 C29 90.8(4)
C26 Sm1 C28 C29 -76.8(5)
C16 Sm1 C28 C29 114.5(5)
C25 Sm1 C28 C29 -36.7(4)
P1 Sm1 C28 C29 -40.9(5)
P2 Sm1 C28 C29 -124.3(4)
C27 Sm1 C28 C33 121.3(8)
C15 Sm1 C28 C33 -43.5(7)
C17 Sm1 C28 C33 13.4(7)
C18 Sm1 C28 C33 -3.3(6)
C19 Sm1 C28 C33 -33.5(6)
C26 Sm1 C28 C33 158.9(7)
C16 Sm1 C28 C33 -9.8(8)
C29 Sm1 C28 C33 -124.3(8)
C25 Sm1 C28 C33 -161.0(7)
P1 Sm1 C28 C33 -165.2(5)
P2 Sm1 C28 C33 111.5(6)
C28 C27 C26 C25 3.0(9)
C32 C27 C26 C25 -179.9(8)
Sm1 C27 C26 C25 -67.7(6)
C28 C27 C26 C31 -172.6(7)
C32 C27 C26 C31 4.6(13)
Sm1 C27 C26 C31 116.8(8)
C28 C27 C26 Sm1 70.7(5)
C32 C27 C26 Sm1 -112.2(8)
C15 Sm1 C26 C27 -111.1(7)
C17 Sm1 C26 C27 34.7(7)
C18 Sm1 C26 C27 -11.9(6)
C19 Sm1 C26 C27 -58.0(6)
C28 Sm1 C26 C27 -37.8(4)
C16 Sm1 C26 C27 104.6(11)
C29 Sm1 C26 C27 -78.0(5)
C25 Sm1 C26 C27 -114.5(7)
P1 Sm1 C26 C27 167.1(5)
P2 Sm1 C26 C27 103.9(5)
C27 Sm1 C26 C25 114.5(7)
C15 Sm1 C26 C25 3.4(9)
C17 Sm1 C26 C25 149.2(5)
C18 Sm1 C26 C25 102.6(5)
C19 Sm1 C26 C25 56.5(6)
C28 Sm1 C26 C25 76.7(5)
C16 Sm1 C26 C25 -141.0(10)
C29 Sm1 C26 C25 36.5(4)
P1 Sm1 C26 C25 -78.4(4)
P2 Sm1 C26 C25 -141.6(4)
C27 Sm1 C26 C31 -123.0(9)
C15 Sm1 C26 C31 125.9(8)
C17 Sm1 C26 C31 -88.3(7)
C18 Sm1 C26 C31 -134.9(6)
C19 Sm1 C26 C31 179.0(5)
C28 Sm1 C26 C31 -160.8(8)
C16 Sm1 C26 C31 -18.4(15)
C29 Sm1 C26 C31 159.0(8)
C25 Sm1 C26 C31 122.5(8)
P1 Sm1 C26 C31 44.1(6)
P2 Sm1 C26 C31 -19.0(6)
C4 C5 C6 C7 -4.3(11)
P1 C5 C6 C7 173.4(6)
C4 C5 C6 P2 -179.7(6)
P1 C5 C6 P2 -2.0(8)
C10 P2 C6 C7 3.5(7)
Sm1 P2 C6 C7 175.1(5)
C10 P2 C6 C5 179.1(6)
Sm1 P2 C6 C5 -9.3(7)
C28 C29 C25 C26 -0.2(9)
C34 C29 C25 C26 -173.5(7)
Sm1 C29 C25 C26 67.7(5)
C28 C29 C25 C30 173.8(8)
C34 C29 C25 C30 0.5(13)
Sm1 C29 C25 C30 -118.4(8)
C28 C29 C25 Sm1 -67.9(5)
C34 C29 C25 Sm1 118.8(7)
C27 C26 C25 C29 -1.7(9)
C31 C26 C25 C29 173.9(7)
Sm1 C26 C25 C29 -68.0(5)
C27 C26 C25 C30 -175.7(7)
C31 C26 C25 C30 -0.1(13)
Sm1 C26 C25 C30 118.0(8)
C27 C26 C25 Sm1 66.2(5)
C31 C26 C25 Sm1 -118.1(8)
C27 Sm1 C25 C29 77.5(5)
C15 Sm1 C25 C29 -64.2(5)
C17 Sm1 C25 C29 18.7(11)
C18 Sm1 C25 C29 5.4(6)
C19 Sm1 C25 C29 -28.8(5)
C28 Sm1 C25 C29 37.4(4)
C26 Sm1 C25 C29 114.3(6)
C16 Sm1 C25 C29 -86.2(7)
P1 Sm1 C25 C29 -145.6(4)
P2 Sm1 C25 C29 155.2(4)
C27 Sm1 C25 C26 -36.8(4)
C15 Sm1 C25 C26 -178.5(4)
C17 Sm1 C25 C26 -95.6(9)
C18 Sm1 C25 C26 -108.9(5)
C19 Sm1 C25 C26 -143.1(4)
C28 Sm1 C25 C26 -76.9(5)
C16 Sm1 C25 C26 159.6(5)
C29 Sm1 C25 C26 -114.3(6)
P1 Sm1 C25 C26 100.1(4)
P2 Sm1 C25 C26 40.9(4)
C27 Sm1 C25 C30 -159.4(8)
C15 Sm1 C25 C30 58.8(7)
C17 Sm1 C25 C30 141.7(8)
C18 Sm1 C25 C30 128.5(6)
C19 Sm1 C25 C30 94.3(7)
C28 Sm1 C25 C30 160.4(8)
C26 Sm1 C25 C30 -122.7(8)
C16 Sm1 C25 C30 36.9(10)
C29 Sm1 C25 C30 123.1(9)
P1 Sm1 C25 C30 -22.6(6)
P2 Sm1 C25 C30 -81.7(6)
C9 C8 C7 C6 -0.1(12)
C13 C8 C7 C6 178.9(7)
C5 C6 C7 C8 -177.8(7)
P2 C6 C7 C8 -2.5(11)
C8 C9 C10 P2 1.3(12)
C14 C9 C10 P2 -179.0(6)
C6 P2 C10 C9 -3.2(8)
Sm1 P2 C10 C9 -172.6(5)
